data_8102797
loop_
_publ_author_name
'Dao-Cheng Xia'
'Ying-Ying Liu'

_publ_section_title
;
 Crystal structure of
 bis([3,2-c]isoquinolin-5-amine)benzofuro[6,5-b]furancadmium(II)
 dichloride, Cd(C24H12N4O2)Cl2
;
_journal_issue 3
_journal_name_full 'Zeitschrift f\"ur Kristallographie - New Crystal Structures'
_journal_page_first 563
_journal_volume 225
_journal_year 2010
_chemical_formula_moiety 'C24 H14 Cd Cl2 N4 O2'
_chemical_formula_sum 'C12 H6 Cd0.5 Cl N2 O'
_chemical_formula_weight 285.84
_chemical_melting_point ?
_chemical_name_systematic
;
 bis([3,2-c]isoquinolin-5-amine)benzofuro[6,5-b]furancadmium(II)dichloride
;
_space_group_IT_number 15
_symmetry_cell_setting monoclinic
_symmetry_space_group_name_Hall '-C 2yc'
_symmetry_space_group_name_H-M 'C 1 2/c 1'
_atom_sites_solution_hydrogens geom
_atom_sites_solution_primary direct
_atom_sites_solution_secondary difmap
_audit_creation_method SHELXL-97
_audit_update_record
;
2010-06-03 # Formatted by publCIF
;
_cell_angle_alpha 90.00
_cell_angle_beta 94.725(4)
_cell_angle_gamma 90.00
_cell_formula_units_Z 8
_cell_length_a 15.9926(9)
_cell_length_b 10.2755(4)
_cell_length_c 12.5031(5)
_cell_measurement_reflns_used 3391
_cell_measurement_temperature 293(2)
_cell_measurement_theta_max 29.1406
_cell_measurement_theta_min 3.2404
_cell_volume 2047.68(16)
_computing_cell_refinement CrysAlis
_computing_data_collection CrysAlis
_computing_data_reduction CrysAlis
_computing_structure_refinement 'SHELXL-97 [2](Sheldrick, 1997)'
_computing_structure_solution 'SHELXS-97 [1]'
_diffrn_ambient_temperature 293(2)
_diffrn_detector_area_resol_mean 10.0
_diffrn_measured_fraction_theta_full 0.996
_diffrn_measured_fraction_theta_max 0.860
_diffrn_measurement_device_type 'Oxford Diffraction Gemini R Ultra'
_diffrn_measurement_method '\w scan'
_diffrn_radiation_monochromator graphite
_diffrn_radiation_source 'fine-focus sealed tube'
_diffrn_radiation_type MoK\a
_diffrn_radiation_wavelength 0.71073
_diffrn_reflns_av_R_equivalents 0.0274
_diffrn_reflns_av_sigmaI/netI 0.0712
_diffrn_reflns_limit_h_max 21
_diffrn_reflns_limit_h_min -20
_diffrn_reflns_limit_k_max 13
_diffrn_reflns_limit_k_min -13
_diffrn_reflns_limit_l_max 11
_diffrn_reflns_limit_l_min -17
_diffrn_reflns_number 4430
_diffrn_reflns_theta_full 25.00
_diffrn_reflns_theta_max 29.10
_diffrn_reflns_theta_min 3.27
_exptl_absorpt_coefficient_mu 1.360
_exptl_absorpt_correction_T_max 1.00000
_exptl_absorpt_correction_T_min 0.66861
_exptl_absorpt_correction_type multi-scan
_exptl_crystal_colour yellow
_exptl_crystal_density_diffrn 1.854
_exptl_crystal_density_method 'not measured'
_exptl_crystal_description block
_exptl_crystal_F_000 1128
_exptl_crystal_size_max 0.21
_exptl_crystal_size_mid 0.18
_exptl_crystal_size_min 0.16
_refine_diff_density_max 0.472
_refine_diff_density_min -0.323
_refine_diff_density_rms 0.065
_refine_ls_extinction_method none
_refine_ls_goodness_of_fit_ref 0.790
_refine_ls_hydrogen_treatment constr
_refine_ls_matrix_type full
_refine_ls_number_parameters 150
_refine_ls_number_reflns 2356
_refine_ls_number_restraints 0
_refine_ls_restrained_S_all 0.790
_refine_ls_R_factor_all 0.0564
_refine_ls_R_factor_gt 0.0301
_refine_ls_shift/su_max 0.001
_refine_ls_shift/su_mean 0.000
_refine_ls_structure_factor_coef Fsqd
_refine_ls_weighting_details 'calc w=1/[\s^2^(Fo^2^)+(0.0249P)^2^+0.0000P] where P=(Fo^2^+2Fc^2^)/3'
_refine_ls_weighting_scheme calc
_refine_ls_wR_factor_gt 0.0527
_refine_ls_wR_factor_ref 0.0553
_reflns_number_gt 1500
_reflns_number_total 2356
_reflns_threshold_expression >2sigma(I)
_cod_data_source_file 1267-3104.cff
_cod_data_source_block kan
_cod_depositor_comments
;
The following automatic conversions were performed:

'_chemical_melting_point' value 'not measured' was changed to '?' -
the value is undefined or not given.

Automatic conversion script
Id: cif_fix_values 1569 2011-02-09 13:29:24Z adriana 
;
_cod_original_sg_symbol_H-M c2/c
_cod_original_formula_sum 'C12 H6 Cd0.50 Cl N2 O'
_cod_database_code 8102797

loop_
_symmetry_equiv_pos_as_xyz
'x, y, z'
'-x, y, -z+1/2'
'x+1/2, y+1/2, z'
'-x+1/2, y+1/2, -z+1/2'
'-x, -y, -z'
'x, -y, z-1/2'
'-x+1/2, -y+1/2, -z'
'x+1/2, -y+1/2, z-1/2'

loop_
_atom_site_label
_atom_site_type_symbol
_atom_site_fract_x
_atom_site_fract_y
_atom_site_fract_z
_atom_site_U_iso_or_equiv
_atom_site_adp_type
_atom_site_occupancy
_atom_site_symmetry_multiplicity
_atom_site_calc_flag
_atom_site_refinement_flags
_atom_site_disorder_assembly
_atom_site_disorder_group
Cd Cd 0.5000 0.28106(3) 0.7500 0.04406(12) Uani 1 2 d S . .
Cl Cl 0.60586(5) 0.41070(6) 0.85606(6) 0.0510(2) Uani 1 1 d . . .
C8 C 0.56312(17) 0.0254(2) 0.6373(2) 0.0359(6) Uani 1 1 d . . .
O1 O 0.60208(13) -0.17735(17) 0.58809(15) 0.0481(5) Uani 1 1 d . . .
C4 C 0.7361(2) 0.0028(4) 0.3390(3) 0.0606(9) Uani 1 1 d . . .
H4 H 0.7676 -0.0438 0.2928 0.073 Uiso 1 1 calc R . .
N2 N 0.57970(15) 0.3471(2) 0.53436(17) 0.0464(6) Uani 1 1 d . . .
H2A H 0.5528 0.3718 0.5763 0.070 Uiso 1 1 calc R . .
N1 N 0.55621(14) 0.15826(19) 0.62841(16) 0.0356(5) Uani 1 1 d . . .
C9 C 0.52558(17) -0.0662(2) 0.70668(19) 0.0359(6) Uani 1 1 d . . .
C1 C 0.64169(17) 0.1464(3) 0.4757(2) 0.0396(7) Uani 1 1 d . . .
C12 C 0.59173(16) 0.2164(3) 0.54750(19) 0.0354(6) Uani 1 1 d . . .
C5 C 0.6979(2) -0.0612(3) 0.4169(3) 0.0556(8) Uani 1 1 d . . .
H5 H 0.7035 -0.1510 0.4239 0.067 Uiso 1 1 calc R . .
C3 C 0.72846(19) 0.1380(4) 0.3273(2) 0.0567(9) Uani 1 1 d . . .
H3 H 0.7551 0.1803 0.2738 0.068 Uiso 1 1 calc R . .
C7 C 0.60722(18) -0.0461(3) 0.5688(2) 0.0420(7) Uani 1 1 d . . .
C2 C 0.68206(17) 0.2080(3) 0.3943(2) 0.0455(7) Uani 1 1 d . . .
H2 H 0.6773 0.2976 0.3856 0.055 Uiso 1 1 calc R . .
C6 C 0.65023(18) 0.0086(3) 0.4867(2) 0.0423(7) Uani 1 1 d . . .
C10 C 0.55085(18) -0.1884(2) 0.6706(2) 0.0417(7) Uani 1 1 d . . .
C11 C 0.52670(19) -0.3072(2) 0.7097(2) 0.0498(8) Uani 1 1 d . . .
H11 H 0.5460 -0.3848 0.6823 0.060 Uiso 1 1 calc R . .

loop_
_atom_site_aniso_label
_atom_site_aniso_U_11
_atom_site_aniso_U_22
_atom_site_aniso_U_33
_atom_site_aniso_U_23
_atom_site_aniso_U_13
_atom_site_aniso_U_12
Cd 0.0656(2) 0.02888(16) 0.03866(18) 0.000 0.00976(15) 0.000
Cl 0.0619(6) 0.0389(4) 0.0529(5) -0.0073(3) 0.0082(4) -0.0022(3)
C8 0.0426(18) 0.0299(14) 0.0337(15) -0.0050(12) -0.0063(13) 0.0017(13)
O1 0.0606(14) 0.0328(11) 0.0500(12) -0.0074(9) -0.0011(11) 0.0081(9)
C4 0.052(2) 0.074(2) 0.056(2) -0.0171(18) 0.0063(17) 0.0095(18)
N2 0.0655(18) 0.0334(13) 0.0411(14) -0.0027(11) 0.0096(13) 0.0036(12)
N1 0.0439(15) 0.0284(11) 0.0335(12) -0.0011(10) -0.0033(11) 0.0003(10)
C9 0.0434(19) 0.0278(13) 0.0342(15) -0.0011(11) -0.0118(12) 0.0011(12)
C1 0.0392(18) 0.0448(17) 0.0333(15) -0.0050(13) -0.0054(13) -0.0009(14)
C12 0.0365(16) 0.0366(14) 0.0319(14) -0.0087(14) -0.0043(12) -0.0029(14)
C5 0.058(2) 0.0515(18) 0.057(2) -0.0150(16) 0.0021(18) 0.0094(16)
C3 0.045(2) 0.076(2) 0.0487(19) -0.0075(17) 0.0039(16) -0.0022(18)
C7 0.050(2) 0.0301(14) 0.0437(16) -0.0041(13) -0.0092(15) 0.0019(14)
C2 0.0421(18) 0.0533(18) 0.0401(16) -0.0059(15) -0.0033(14) -0.0022(15)
C6 0.0431(19) 0.0441(17) 0.0381(16) -0.0096(13) -0.0069(14) 0.0028(14)
C10 0.0469(19) 0.0301(15) 0.0458(17) -0.0053(12) -0.0113(15) 0.0032(12)
C11 0.064(2) 0.0250(15) 0.058(2) -0.0032(12) -0.0131(15) 0.0049(13)

loop_
_atom_type_symbol
_atom_type_description
_atom_type_scat_dispersion_real
_atom_type_scat_dispersion_imag
_atom_type_scat_source
C C 0.0033 0.0016 'International Tables Vol C Tables 4.2.6.8 and 6.1.1.4'
H H 0.0000 0.0000 'International Tables Vol C Tables 4.2.6.8 and 6.1.1.4'
N N 0.0061 0.0033 'International Tables Vol C Tables 4.2.6.8 and 6.1.1.4'
O O 0.0106 0.0060 'International Tables Vol C Tables 4.2.6.8 and 6.1.1.4'
Cl Cl 0.1484 0.1585 'International Tables Vol C Tables 4.2.6.8 and 6.1.1.4'
Cd Cd -0.8075 1.2024 'International Tables Vol C Tables 4.2.6.8 and 6.1.1.4'

loop_
_geom_angle_atom_site_label_1
_geom_angle_atom_site_label_2
_geom_angle_atom_site_label_3
_geom_angle
_geom_angle_site_symmetry_1
_geom_angle_site_symmetry_3
_geom_angle_publ_flag
N1 Cd N1 110.79(11) . 2_656 ?
N1 Cd Cl 112.20(6) . . ?
N1 Cd Cl 103.79(6) 2_656 . ?
N1 Cd Cl 103.79(6) . 2_656 ?
N1 Cd Cl 112.20(6) 2_656 2_656 ?
Cl Cd Cl 114.29(4) . 2_656 ?
C7 C8 N1 121.7(2) . . ?
C7 C8 C9 106.7(2) . . ?
N1 C8 C9 131.5(2) . . ?
C7 O1 C10 105.2(2) . . ?
C5 C4 C3 120.9(3) . . ?
C5 C4 H4 119.5 . . ?
C3 C4 H4 119.5 . . ?
C12 N2 H2A 109.5 . . ?
C12 N1 C8 117.9(2) . . ?
C12 N1 Cd 118.93(16) . . ?
C8 N1 Cd 122.92(16) . . ?
C10 C9 C9 116.53(17) . 2_656 ?
C10 C9 C8 104.2(2) . . ?
C9 C9 C8 139.26(14) 2_656 . ?
C2 C1 C6 118.1(2) . . ?
C2 C1 C12 122.7(3) . . ?
C6 C1 C12 119.2(2) . . ?
N1 C12 N2 117.7(2) . . ?
N1 C12 C1 122.6(2) . . ?
N2 C12 C1 119.7(2) . . ?
C4 C5 C6 119.8(3) . . ?
C4 C5 H5 120.1 . . ?
C6 C5 H5 120.1 . . ?
C2 C3 C4 120.3(3) . . ?
C2 C3 H3 119.9 . . ?
C4 C3 H3 119.9 . . ?
C8 C7 O1 112.1(2) . . ?
C8 C7 C6 123.6(2) . . ?
O1 C7 C6 124.3(2) . . ?
C3 C2 C1 120.9(3) . . ?
C3 C2 H2 119.5 . . ?
C1 C2 H2 119.5 . . ?
C7 C6 C5 125.2(3) . . ?
C7 C6 C1 114.8(2) . . ?
C5 C6 C1 120.0(3) . . ?
O1 C10 C11 122.7(2) . . ?
O1 C10 C9 111.8(2) . . ?
C11 C10 C9 125.5(3) . . ?
C11 C11 C10 117.92(17) 2_656 . ?
C11 C11 H11 121.0 2_656 . ?
C10 C11 H11 121.0 . . ?

loop_
_geom_bond_atom_site_label_1
_geom_bond_atom_site_label_2
_geom_bond_distance
_geom_bond_site_symmetry_2
_geom_bond_publ_flag
Cd N1 2.222(2) . ?
Cd N1 2.222(2) 2_656 ?
Cd Cl 2.4555(8) . ?
Cd Cl 2.4555(8) 2_656 ?
C8 C7 1.368(4) . ?
C8 N1 1.373(3) . ?
C8 C9 1.444(3) . ?
O1 C7 1.374(3) . ?
O1 C10 1.374(3) . ?
C4 C5 1.361(4) . ?
C4 C3 1.401(4) . ?
C4 H4 0.9300 . ?
N2 C12 1.364(3) . ?
N2 H2A 0.7500 . ?
N1 C12 1.341(3) . ?
C9 C10 1.405(3) . ?
C9 C9 1.410(5) 2_656 ?
C1 C2 1.401(4) . ?
C1 C6 1.428(4) . ?
C1 C12 1.442(4) . ?
C5 C6 1.402(4) . ?
C5 H5 0.9300 . ?
C3 C2 1.368(4) . ?
C3 H3 0.9300 . ?
C7 C6 1.400(4) . ?
C2 H2 0.9300 . ?
C10 C11 1.382(4) . ?
C11 C11 1.374(6) 2_656 ?
C11 H11 0.9300 . ?

loop_
_geom_torsion_atom_site_label_1
_geom_torsion_atom_site_label_2
_geom_torsion_atom_site_label_3
_geom_torsion_atom_site_label_4
_geom_torsion
_geom_torsion_site_symmetry_1
_geom_torsion_site_symmetry_2
_geom_torsion_site_symmetry_3
_geom_torsion_site_symmetry_4
_geom_torsion_publ_flag
C7 C8 N1 C12 2.3(4) . . . . ?
C9 C8 N1 C12 -172.7(3) . . . . ?
C7 C8 N1 Cd -171.7(2) . . . . ?
C9 C8 N1 Cd 13.3(4) . . . . ?
N1 Cd N1 C12 178.8(2) 2_656 . . . ?
Cl Cd N1 C12 -65.73(19) . . . . ?
Cl Cd N1 C12 58.16(19) 2_656 . . . ?
N1 Cd N1 C8 -7.29(16) 2_656 . . . ?
Cl Cd N1 C8 108.20(18) . . . . ?
Cl Cd N1 C8 -127.91(18) 2_656 . . . ?
C7 C8 C9 C10 -0.8(3) . . . . ?
N1 C8 C9 C10 174.8(3) . . . . ?
C7 C8 C9 C9 179.5(4) . . . 2_656 ?
N1 C8 C9 C9 -4.9(6) . . . 2_656 ?
C8 N1 C12 N2 175.5(2) . . . . ?
Cd N1 C12 N2 -10.3(3) . . . . ?
C8 N1 C12 C1 -4.9(4) . . . . ?
Cd N1 C12 C1 169.35(19) . . . . ?
C2 C1 C12 N1 -176.9(2) . . . . ?
C6 C1 C12 N1 3.6(4) . . . . ?
C2 C1 C12 N2 2.7(4) . . . . ?
C6 C1 C12 N2 -176.7(2) . . . . ?
C3 C4 C5 C6 0.0(5) . . . . ?
C5 C4 C3 C2 -0.2(5) . . . . ?
N1 C8 C7 O1 -176.5(2) . . . . ?
C9 C8 C7 O1 -0.4(3) . . . . ?
N1 C8 C7 C6 1.7(4) . . . . ?
C9 C8 C7 C6 177.8(3) . . . . ?
C10 O1 C7 C8 1.5(3) . . . . ?
C10 O1 C7 C6 -176.7(3) . . . . ?
C4 C3 C2 C1 0.2(4) . . . . ?
C6 C1 C2 C3 -0.1(4) . . . . ?
C12 C1 C2 C3 -179.5(3) . . . . ?
C8 C7 C6 C5 178.1(3) . . . . ?
O1 C7 C6 C5 -3.9(4) . . . . ?
C8 C7 C6 C1 -2.8(4) . . . . ?
O1 C7 C6 C1 175.1(2) . . . . ?
C4 C5 C6 C7 179.1(3) . . . . ?
C4 C5 C6 C1 0.1(4) . . . . ?
C2 C1 C6 C7 -179.2(2) . . . . ?
C12 C1 C6 C7 0.3(4) . . . . ?
C2 C1 C6 C5 -0.1(4) . . . . ?
C12 C1 C6 C5 179.4(3) . . . . ?
C7 O1 C10 C11 176.5(3) . . . . ?
C7 O1 C10 C9 -2.0(3) . . . . ?
C9 C9 C10 O1 -178.4(3) 2_656 . . . ?
C8 C9 C10 O1 1.8(3) . . . . ?
C9 C9 C10 C11 3.1(5) 2_656 . . . ?
C8 C9 C10 C11 -176.7(3) . . . . ?
O1 C10 C11 C11 -178.1(3) . . . 2_656 ?
C9 C10 C11 C11 0.2(5) . . . 2_656 ?
